data_5000303
loop_
_publ_author_name
'Malcolm H. Chisholm'
'Ernest R. Davidson'
'Maren Pink'
'Kristine B. Quinlan'

_publ_section_title
;
Tristhiolatomolybdenum Nitrides, (RS)3Mo\\tbN Where R =iPr and tBu,
Preparation, Characterization and Comparisons with Related
Trialkoxymolybdenumnitrides
;
_journal_name_full 'Inorganic Chemistry'
_journal_page_first 3437
_journal_page_last 3443
_journal_paper_doi 10.1021/ic020106q
_journal_volume 41
_journal_year 2002
_chemical_formula_moiety 'C12 H27 Mo N S3'
_chemical_formula_sum 'C12 H27 Mo N S3'
_chemical_formula_weight 377.47
_chemical_melting_point ?
_chemical_name_common ?
_chemical_name_systematic
;
 ?
;
_space_group_IT_number 14
_symmetry_cell_setting monoclinic
_symmetry_space_group_name_Hall '-P 2ybc'
_symmetry_space_group_name_H-M 'P 1 21/c 1'
_atom_sites_solution_hydrogens geom
_atom_sites_solution_primary direct
_atom_sites_solution_secondary difmap
_cell_angle_alpha 90.00
_cell_angle_beta 107.9290(10)
_cell_angle_gamma 90.00
_cell_formula_units_Z 16
_cell_length_a 20.9412(7)
_cell_length_b 20.7953(7)
_cell_length_c 17.6252(6)
_cell_measurement_reflns_used 9626
_cell_measurement_temperature 113(2)
_cell_measurement_theta_max 24.93
_cell_measurement_theta_min 2.21
_cell_volume 7302.7(4)
_diffrn_ambient_temperature 113(2)
_diffrn_detector 'CCD area detector'
_diffrn_detector_area_resol_mean 44.52
_diffrn_detector_type 'Bruker SMART 6000'
_diffrn_measured_fraction_theta_full 0.999
_diffrn_measured_fraction_theta_max 0.999
_diffrn_measurement_details '0.30 degree frames measured for 60 seconds each'
_diffrn_measurement_device 'three-circle goniometer with fixed chi'
_diffrn_measurement_device_type 'Bruker Platform goniometer'
_diffrn_measurement_method \w-scans
_diffrn_radiation_monochromator graphite
_diffrn_radiation_source 'fine-focus sealed tube'
_diffrn_radiation_type MoK\a
_diffrn_radiation_wavelength 0.71073
_diffrn_reflns_av_R_equivalents 0.1160
_diffrn_reflns_av_sigmaI/netI 0.1398
_diffrn_reflns_limit_h_max 24
_diffrn_reflns_limit_h_min -24
_diffrn_reflns_limit_k_max 24
_diffrn_reflns_limit_k_min -24
_diffrn_reflns_limit_l_max 20
_diffrn_reflns_limit_l_min -20
_diffrn_reflns_number 55279
_diffrn_reflns_theta_full 25.03
_diffrn_reflns_theta_max 25.03
_diffrn_reflns_theta_min 2.06
_diffrn_standards_decay_% 0.0
_diffrn_standards_interval_count ?
_diffrn_standards_interval_time 1623
_diffrn_standards_number 9086
_exptl_absorpt_coefficient_mu 1.045
_exptl_absorpt_correction_T_max 0.9118
_exptl_absorpt_correction_T_min 0.8182
_exptl_absorpt_correction_type multi-scan
_exptl_absorpt_process_details 'SADABS, R. Blessing (1995)'
_exptl_crystal_colour brown
_exptl_crystal_density_diffrn 1.373
_exptl_crystal_density_meas ?
_exptl_crystal_density_method 'not measured'
_exptl_crystal_description plate
_exptl_crystal_F_000 3136
_exptl_crystal_size_max 0.20
_exptl_crystal_size_mid 0.18
_exptl_crystal_size_min 0.09
_refine_diff_density_max 1.253
_refine_diff_density_min -0.604
_refine_diff_density_rms 0.095
_refine_ls_extinction_coef ?
_refine_ls_extinction_method none
_refine_ls_goodness_of_fit_ref 0.911
_refine_ls_hydrogen_treatment riding
_refine_ls_matrix_type full
_refine_ls_number_parameters 649
_refine_ls_number_reflns 12900
_refine_ls_number_restraints 0
_refine_ls_restrained_S_all 0.911
_refine_ls_R_factor_all 0.0991
_refine_ls_R_factor_gt 0.0405
_refine_ls_shift/su_max 0.002
_refine_ls_shift/su_mean 0.000
_refine_ls_structure_factor_coef Fsqd
_refine_ls_weighting_details
; calc
 [0.00000+1.00000exp(2.00(sin\q/\l)^2^)]/
   [\s^2^(Fo^2^)+0.0000+0.0500*P+(0.0166P)^2^+0.0000sin\q/\l]
 where P = 0.33333Fo^2^ + 0.66667Fc^2^
;
_refine_ls_weighting_scheme calc
_refine_ls_wR_factor_gt 0.0658
_refine_ls_wR_factor_ref 0.0772
_reflns_number_gt 6978
_reflns_number_total 12900
_reflns_threshold_expression >2sigma(I)
_cod_depositor_comments
;
The following automatic conversions were performed:

'_exptl_absorpt_correction_type' tag value 'multi-scans' was replaced
with 'multi-scan' value.

Automatic conversion script
Id: cif_fix_values 1646 2011-03-28 12:23:43Z adriana 
;
_cod_original_sg_symbol_H-M P2(1)/c
_cod_database_code 5000303

loop_
_symmetry_equiv_pos_as_xyz
'x, y, z'
'-x, y+1/2, -z+1/2'
'-x, -y, -z'
'x, -y-1/2, z-1/2'

loop_
_atom_site_label
_atom_site_type_symbol
_atom_site_fract_x
_atom_site_fract_y
_atom_site_fract_z
_atom_site_U_iso_or_equiv
_atom_site_adp_type
_atom_site_occupancy
_atom_site_symmetry_multiplicity
_atom_site_calc_flag
_atom_site_refinement_flags
_atom_site_disorder_assembly
_atom_site_disorder_group
Mo1A Mo 0.55702(2) 0.14975(2) 0.66438(3) 0.02355(12) Uani 1 1 d . . .
S1A S 0.61239(7) 0.24798(7) 0.67838(8) 0.0246(3) Uani 1 1 d . . .
S2A S 0.57472(7) 0.08553(8) 0.77587(9) 0.0320(4) Uani 1 1 d . . .
S3A S 0.55837(8) 0.09816(7) 0.54914(9) 0.0302(4) Uani 1 1 d . . .
N1A N 0.4798(2) 0.1734(2) 0.6453(3) 0.0328(12) Uani 1 1 d . . .
C1A C 0.5604(3) 0.3221(3) 0.6684(4) 0.0281(14) Uani 1 1 d . . .
C2A C 0.5315(4) 0.3259(4) 0.7363(4) 0.059(2) Uani 1 1 d . . .
H2A H 0.5049 0.3653 0.7315 0.089 Uiso 1 1 calc R . .
H2B H 0.5680 0.3263 0.7870 0.089 Uiso 1 1 calc R . .
H2C H 0.5027 0.2884 0.7349 0.089 Uiso 1 1 calc R . .
C3A C 0.5048(3) 0.3221(3) 0.5894(4) 0.0380(16) Uani 1 1 d . . .
H3A H 0.4797 0.3625 0.5835 0.057 Uiso 1 1 calc R . .
H3B H 0.4744 0.2859 0.5879 0.057 Uiso 1 1 calc R . .
H3C H 0.5243 0.3179 0.5457 0.057 Uiso 1 1 calc R . .
C4A C 0.6093(3) 0.3763(3) 0.6707(4) 0.0489(19) Uani 1 1 d . . .
H4A H 0.5853 0.4174 0.6629 0.073 Uiso 1 1 calc R . .
H4B H 0.6299 0.3701 0.6283 0.073 Uiso 1 1 calc R . .
H4C H 0.6444 0.3764 0.7226 0.073 Uiso 1 1 calc R . .
C5A C 0.5040(3) 0.0812(3) 0.8180(3) 0.0318(15) Uani 1 1 d . . .
C6A C 0.5265(3) 0.0333(3) 0.8867(4) 0.0505(19) Uani 1 1 d . . .
H6A H 0.4917 0.0297 0.9131 0.076 Uiso 1 1 calc R . .
H6B H 0.5684 0.0484 0.9252 0.076 Uiso 1 1 calc R . .
H6C H 0.5340 -0.0088 0.8661 0.076 Uiso 1 1 calc R . .
C7A C 0.4942(3) 0.1473(3) 0.8490(4) 0.0447(17) Uani 1 1 d . . .
H7A H 0.4592 0.1452 0.8752 0.067 Uiso 1 1 calc R . .
H7B H 0.4806 0.1777 0.8044 0.067 Uiso 1 1 calc R . .
H7C H 0.5364 0.1617 0.8874 0.067 Uiso 1 1 calc R . .
C8A C 0.4400(3) 0.0579(3) 0.7557(4) 0.0441(18) Uani 1 1 d . . .
H8A H 0.4035 0.0558 0.7795 0.066 Uiso 1 1 calc R . .
H8B H 0.4476 0.0151 0.7369 0.066 Uiso 1 1 calc R . .
H8C H 0.4278 0.0879 0.7106 0.066 Uiso 1 1 calc R . .
C9A C 0.4824(3) 0.1126(3) 0.4612(4) 0.0359(16) Uani 1 1 d . . .
C10A C 0.4804(4) 0.1840(3) 0.4416(4) 0.066(2) Uani 1 1 d . . .
H10A H 0.4468 0.1917 0.3897 0.099 Uiso 1 1 calc R . .
H10B H 0.5246 0.1977 0.4396 0.099 Uiso 1 1 calc R . .
H10C H 0.4685 0.2084 0.4828 0.099 Uiso 1 1 calc R . .
C11A C 0.4950(3) 0.0731(3) 0.3941(3) 0.0457(18) Uani 1 1 d . . .
H11A H 0.4568 0.0779 0.3455 0.069 Uiso 1 1 calc R . .
H11B H 0.5002 0.0277 0.4096 0.069 Uiso 1 1 calc R . .
H11C H 0.5359 0.0884 0.3841 0.069 Uiso 1 1 calc R . .
C12A C 0.4196(3) 0.0906(3) 0.4774(4) 0.0503(19) Uani 1 1 d . . .
H12A H 0.3812 0.0956 0.4291 0.075 Uiso 1 1 calc R . .
H12B H 0.4123 0.1166 0.5204 0.075 Uiso 1 1 calc R . .
H12C H 0.4242 0.0453 0.4934 0.075 Uiso 1 1 calc R . .
Mo1B Mo 0.74907(3) 0.21695(2) 0.79732(3) 0.02872(13) Uani 1 1 d . . .
S1B S 0.70902(7) 0.12859(7) 0.71430(9) 0.0288(4) Uani 1 1 d . . .
S2B S 0.78537(7) 0.30279(7) 0.73960(10) 0.0319(4) Uani 1 1 d . . .
S3B S 0.68865(8) 0.24705(9) 0.87753(10) 0.0422(4) Uani 1 1 d . . .
N1B N 0.8158(2) 0.1894(2) 0.8551(3) 0.0352(13) Uani 1 1 d . . .
C1B C 0.7557(3) 0.0516(3) 0.7466(4) 0.0296(14) Uani 1 1 d . . .
C2B C 0.7627(3) 0.0368(3) 0.8333(3) 0.0413(17) Uani 1 1 d . . .
H2D H 0.7831 -0.0057 0.8472 0.062 Uiso 1 1 calc R . .
H2E H 0.7183 0.0372 0.8408 0.062 Uiso 1 1 calc R . .
H2F H 0.7912 0.0694 0.8676 0.062 Uiso 1 1 calc R . .
C3B C 0.7118(3) 0.0011(3) 0.6914(4) 0.0412(17) Uani 1 1 d . . .
H3D H 0.7348 -0.0406 0.7006 0.062 Uiso 1 1 calc R . .
H3E H 0.7036 0.0140 0.6358 0.062 Uiso 1 1 calc R . .
H3F H 0.6689 -0.0025 0.7026 0.062 Uiso 1 1 calc R . .
C4B C 0.8233(3) 0.0574(3) 0.7326(4) 0.050(2) Uani 1 1 d . . .
H4D H 0.8483 0.0172 0.7478 0.075 Uiso 1 1 calc R . .
H4E H 0.8487 0.0928 0.7649 0.075 Uiso 1 1 calc R . .
H4F H 0.8167 0.0662 0.6761 0.075 Uiso 1 1 calc R . .
C5B C 0.8779(3) 0.3126(3) 0.7730(4) 0.0369(16) Uani 1 1 d . . .
C6B C 0.8892(3) 0.3699(4) 0.7239(4) 0.059(2) Uani 1 1 d . . .
H6D H 0.9373 0.3793 0.7384 0.089 Uiso 1 1 calc R . .
H6E H 0.8653 0.4076 0.7349 0.089 Uiso 1 1 calc R . .
H6F H 0.8721 0.3594 0.6670 0.089 Uiso 1 1 calc R . .
C7B C 0.9033(3) 0.3278(4) 0.8612(4) 0.055(2) Uani 1 1 d . . .
H7D H 0.9518 0.3357 0.8770 0.082 Uiso 1 1 calc R . .
H7E H 0.8942 0.2914 0.8915 0.082 Uiso 1 1 calc R . .
H7F H 0.8805 0.3662 0.8721 0.082 Uiso 1 1 calc R . .
C8B C 0.9096(3) 0.2529(4) 0.7517(4) 0.060(2) Uani 1 1 d . . .
H8D H 0.9580 0.2598 0.7632 0.089 Uiso 1 1 calc R . .
H8E H 0.8894 0.2435 0.6948 0.089 Uiso 1 1 calc R . .
H8F H 0.9021 0.2165 0.7832 0.089 Uiso 1 1 calc R . .
C9B C 0.7288(3) 0.2357(3) 0.9819(4) 0.0410(17) Uani 1 1 d . . .
C10B C 0.6811(4) 0.2641(5) 1.0195(5) 0.103(4) Uani 1 1 d . . .
H10D H 0.7036 0.2704 1.0766 0.155 Uiso 1 1 calc R . .
H10E H 0.6427 0.2351 1.0122 0.155 Uiso 1 1 calc R . .
H10F H 0.6652 0.3057 0.9946 0.155 Uiso 1 1 calc R . .
C11B C 0.7379(4) 0.1644(3) 1.0002(4) 0.063(2) Uani 1 1 d . . .
H11D H 0.7576 0.1583 1.0579 0.094 Uiso 1 1 calc R . .
H11E H 0.7677 0.1460 0.9727 0.094 Uiso 1 1 calc R . .
H11F H 0.6941 0.1430 0.9820 0.094 Uiso 1 1 calc R . .
C12B C 0.7952(4) 0.2704(3) 1.0110(4) 0.055(2) Uani 1 1 d . . .
H12D H 0.8129 0.2670 1.0692 0.082 Uiso 1 1 calc R . .
H12E H 0.7888 0.3158 0.9957 0.082 Uiso 1 1 calc R . .
H12F H 0.8271 0.2508 0.9871 0.082 Uiso 1 1 calc R . .
Mo1C Mo 0.80711(3) 0.59210(2) 0.78863(3) 0.02558(12) Uani 1 1 d . . .
S1C S 0.90983(7) 0.64518(7) 0.84100(8) 0.0249(3) Uani 1 1 d . . .
S2C S 0.74606(7) 0.57713(7) 0.87536(9) 0.0298(4) Uani 1 1 d . . .
S3C S 0.74533(8) 0.61936(7) 0.66030(9) 0.0340(4) Uani 1 1 d . . .
N1C N 0.8317(2) 0.5202(2) 0.7779(3) 0.0307(12) Uani 1 1 d . . .
C1C C 0.9865(3) 0.5951(3) 0.8553(3) 0.0270(13) Uani 1 1 d . . .
C2C C 0.9854(3) 0.5375(3) 0.9076(4) 0.0491(19) Uani 1 1 d . . .
H2G H 1.0260 0.5117 0.9147 0.074 Uiso 1 1 calc R . .
H2H H 0.9458 0.5111 0.8822 0.074 Uiso 1 1 calc R . .
H2I H 0.9836 0.5523 0.9597 0.074 Uiso 1 1 calc R . .
C3C C 0.9897(3) 0.5742(3) 0.7743(4) 0.0479(19) Uani 1 1 d . . .
H3G H 1.0321 0.5516 0.7806 0.072 Uiso 1 1 calc R . .
H3H H 0.9871 0.6121 0.7404 0.072 Uiso 1 1 calc R . .
H3I H 0.9521 0.5453 0.7495 0.072 Uiso 1 1 calc R . .
C4C C 1.0449(3) 0.6396(3) 0.8957(4) 0.0408(17) Uani 1 1 d . . .
H4G H 1.0874 0.6167 0.9035 0.061 Uiso 1 1 calc R . .
H4H H 1.0415 0.6532 0.9475 0.061 Uiso 1 1 calc R . .
H4I H 1.0435 0.6774 0.8620 0.061 Uiso 1 1 calc R . .
C5C C 0.7483(3) 0.4944(3) 0.9148(3) 0.0301(14) Uani 1 1 d . . .
C6C C 0.8187(3) 0.4782(3) 0.9650(4) 0.0465(18) Uani 1 1 d . . .
H6G H 0.8193 0.4352 0.9879 0.070 Uiso 1 1 calc R . .
H6H H 0.8341 0.5098 1.0080 0.070 Uiso 1 1 calc R . .
H6L H 0.8485 0.4790 0.9316 0.070 Uiso 1 1 calc R . .
C7C C 0.7014(3) 0.4957(3) 0.9646(4) 0.0502(19) Uani 1 1 d . . .
H7G H 0.7017 0.4537 0.9898 0.075 Uiso 1 1 calc R . .
H7H H 0.6558 0.5056 0.9306 0.075 Uiso 1 1 calc R . .
H7I H 0.7161 0.5288 1.0059 0.075 Uiso 1 1 calc R . .
C8C C 0.7218(3) 0.4467(3) 0.8466(4) 0.0376(16) Uani 1 1 d . . .
H8G H 0.7196 0.4037 0.8684 0.056 Uiso 1 1 calc R . .
H8H H 0.7520 0.4459 0.8137 0.056 Uiso 1 1 calc R . .
H8I H 0.6769 0.4599 0.8138 0.056 Uiso 1 1 calc R . .
C9C C 0.7376(3) 0.5537(3) 0.5859(3) 0.0334(15) Uani 1 1 d . . .
C10C C 0.8063(3) 0.5370(3) 0.5796(4) 0.052(2) Uani 1 1 d . . .
H10G H 0.8020 0.5014 0.5418 0.078 Uiso 1 1 calc R . .
H10H H 0.8359 0.5240 0.6321 0.078 Uiso 1 1 calc R . .
H10I H 0.8252 0.5746 0.5608 0.078 Uiso 1 1 calc R . .
C11C C 0.6938(4) 0.5825(4) 0.5077(4) 0.061(2) Uani 1 1 d . . .
H11G H 0.6864 0.5503 0.4652 0.091 Uiso 1 1 calc R . .
H11H H 0.7162 0.6201 0.4942 0.091 Uiso 1 1 calc R . .
H11I H 0.6505 0.5954 0.5135 0.091 Uiso 1 1 calc R . .
C12C C 0.7030(3) 0.4958(3) 0.6084(4) 0.0406(17) Uani 1 1 d . . .
H12G H 0.6962 0.4628 0.5670 0.061 Uiso 1 1 calc R . .
H12H H 0.6595 0.5089 0.6132 0.061 Uiso 1 1 calc R . .
H12I H 0.7311 0.4784 0.6594 0.061 Uiso 1 1 calc R . .
Mo1D Mo 0.87280(2) 0.74717(3) 0.94343(3) 0.02547(12) Uani 1 1 d . . .
S1D S 0.78633(7) 0.73095(7) 0.82324(9) 0.0248(3) Uani 1 1 d . . .
S2D S 0.96890(8) 0.79431(7) 0.93202(9) 0.0324(4) Uani 1 1 d . . .
S3D S 0.88954(8) 0.66468(7) 1.03454(9) 0.0318(4) Uani 1 1 d . . .
N1D N 0.8397(2) 0.8036(2) 0.9847(3) 0.0307(12) Uani 1 1 d . . .
C1D C 0.7051(3) 0.7701(3) 0.8168(3) 0.0302(15) Uani 1 1 d . . .
C2D C 0.6556(3) 0.7435(4) 0.7410(4) 0.0526(19) Uani 1 1 d . . .
H2J H 0.6121 0.7647 0.7315 0.079 Uiso 1 1 calc R . .
H2K H 0.6504 0.6971 0.7469 0.079 Uiso 1 1 calc R . .
H2L H 0.6725 0.7515 0.6959 0.079 Uiso 1 1 calc R . .
C3D C 0.7136(3) 0.8424(3) 0.8115(4) 0.0455(18) Uani 1 1 d . . .
H3J H 0.6706 0.8637 0.8053 0.068 Uiso 1 1 calc R . .
H3K H 0.7288 0.8523 0.7655 0.068 Uiso 1 1 calc R . .
H3L H 0.7470 0.8577 0.8603 0.068 Uiso 1 1 calc R . .
C4D C 0.6830(3) 0.7527(3) 0.8892(4) 0.0373(16) Uani 1 1 d . . .
H4J H 0.6385 0.7709 0.8828 0.056 Uiso 1 1 calc R . .
H4K H 0.7153 0.7702 0.9376 0.056 Uiso 1 1 calc R . .
H4L H 0.6811 0.7058 0.8936 0.056 Uiso 1 1 calc R . .
C5D C 0.9833(3) 0.8776(3) 0.9718(3) 0.0296(14) Uani 1 1 d . . .
C6D C 1.0491(3) 0.8970(3) 0.9582(4) 0.054(2) Uani 1 1 d . . .
H6J H 1.0615 0.9405 0.9791 0.081 Uiso 1 1 calc R . .
H6K H 1.0437 0.8964 0.9010 0.081 Uiso 1 1 calc R . .
H6L H 1.0845 0.8667 0.9858 0.081 Uiso 1 1 calc R . .
C7D C 0.9271(3) 0.9201(3) 0.9251(4) 0.0468(18) Uani 1 1 d . . .
H7J H 0.9334 0.9635 0.9480 0.070 Uiso 1 1 calc R . .
H7K H 0.8842 0.9027 0.9272 0.070 Uiso 1 1 calc R . .
H7L H 0.9270 0.9221 0.8695 0.070 Uiso 1 1 calc R . .
C8D C 0.9899(3) 0.8786(3) 1.0592(4) 0.0405(17) Uani 1 1 d . . .
H8J H 1.0008 0.9223 1.0800 0.061 Uiso 1 1 calc R . .
H8K H 1.0258 0.8491 1.0878 0.061 Uiso 1 1 calc R . .
H8L H 0.9474 0.8650 1.0667 0.061 Uiso 1 1 calc R . .
C9D C 0.8584(3) 0.6805(3) 1.1220(4) 0.0375(16) Uani 1 1 d . . .
C10D C 0.7831(3) 0.6844(3) 1.0949(4) 0.0501(19) Uani 1 1 d . . .
H10J H 0.7672 0.6886 1.1414 0.075 Uiso 1 1 calc R . .
H10K H 0.7644 0.6453 1.0654 0.075 Uiso 1 1 calc R . .
H10L H 0.7687 0.7220 1.0602 0.075 Uiso 1 1 calc R . .
C11D C 0.8818(4) 0.6217(4) 1.1752(4) 0.069(2) Uani 1 1 d . . .
H11J H 0.8635 0.6235 1.2200 0.103 Uiso 1 1 calc R . .
H11K H 0.9309 0.6213 1.1955 0.103 Uiso 1 1 calc R . .
H11L H 0.8659 0.5825 1.1441 0.103 Uiso 1 1 calc R . .
C12D C 0.8892(3) 0.7409(3) 1.1648(4) 0.0484(18) Uani 1 1 d . . .
H12J H 0.8778 0.7448 1.2145 0.073 Uiso 1 1 calc R . .
H12K H 0.8717 0.7782 1.1308 0.073 Uiso 1 1 calc R . .
H12L H 0.9381 0.7390 1.1769 0.073 Uiso 1 1 calc R . .

loop_
_atom_site_aniso_label
_atom_site_aniso_U_11
_atom_site_aniso_U_22
_atom_site_aniso_U_33
_atom_site_aniso_U_23
_atom_site_aniso_U_13
_atom_site_aniso_U_12
Mo1A 0.0234(3) 0.0215(3) 0.0258(3) 0.0018(2) 0.0076(2) -0.0018(2)
S1A 0.0205(7) 0.0213(8) 0.0300(8) -0.0018(7) 0.0051(6) 0.0000(7)
S2A 0.0286(8) 0.0317(9) 0.0362(9) 0.0071(7) 0.0107(7) 0.0003(7)
S3A 0.0345(9) 0.0263(9) 0.0286(8) -0.0013(7) 0.0078(7) -0.0036(7)
N1A 0.036(3) 0.033(3) 0.029(3) 0.006(2) 0.010(2) -0.003(2)
C1A 0.025(3) 0.024(3) 0.035(4) -0.004(3) 0.009(3) 0.000(3)
C2A 0.072(5) 0.066(5) 0.049(5) 0.005(4) 0.031(4) 0.041(4)
C3A 0.036(4) 0.024(4) 0.047(4) -0.005(3) 0.002(3) 0.010(3)
C4A 0.035(4) 0.023(4) 0.081(6) -0.009(4) 0.008(4) -0.001(3)
C5A 0.029(3) 0.035(4) 0.031(3) 0.010(3) 0.009(3) 0.000(3)
C6A 0.052(5) 0.060(5) 0.040(4) 0.014(4) 0.017(4) -0.007(4)
C7A 0.039(4) 0.057(5) 0.040(4) -0.001(4) 0.014(3) 0.006(4)
C8A 0.032(4) 0.057(5) 0.044(4) 0.008(4) 0.014(3) -0.014(3)
C9A 0.041(4) 0.031(4) 0.031(4) -0.002(3) 0.004(3) -0.005(3)
C10A 0.091(6) 0.031(4) 0.048(5) 0.013(4) -0.020(4) -0.001(4)
C11A 0.062(5) 0.042(4) 0.025(4) -0.003(3) 0.003(3) -0.021(4)
C12A 0.042(4) 0.047(4) 0.045(4) -0.016(4) -0.012(3) -0.001(4)
Mo1B 0.0276(3) 0.0234(3) 0.0368(3) -0.0037(2) 0.0124(3) -0.0014(2)
S1B 0.0261(8) 0.0205(8) 0.0393(9) -0.0011(7) 0.0093(7) 0.0013(7)
S2B 0.0267(8) 0.0279(9) 0.0444(10) -0.0037(7) 0.0157(8) -0.0044(7)
S3B 0.0476(10) 0.0439(10) 0.0336(9) -0.0009(9) 0.0104(8) -0.0004(9)
N1B 0.045(3) 0.021(3) 0.050(3) -0.017(2) 0.031(3) -0.014(2)
C1B 0.024(3) 0.027(3) 0.035(4) 0.000(3) 0.005(3) 0.007(3)
C2B 0.061(5) 0.025(4) 0.034(4) 0.002(3) 0.009(3) 0.006(3)
C3B 0.065(5) 0.020(3) 0.039(4) 0.003(3) 0.017(4) 0.005(3)
C4B 0.044(4) 0.025(4) 0.090(6) 0.000(4) 0.033(4) 0.014(3)
C5B 0.027(4) 0.041(4) 0.047(4) -0.013(3) 0.018(3) -0.011(3)
C6B 0.040(4) 0.075(6) 0.069(5) -0.001(4) 0.026(4) -0.026(4)
C7B 0.042(4) 0.072(6) 0.053(5) -0.015(4) 0.019(4) -0.021(4)
C8B 0.024(4) 0.076(6) 0.082(6) -0.029(5) 0.021(4) -0.001(4)
C9B 0.053(4) 0.042(4) 0.030(4) -0.009(3) 0.017(3) -0.009(3)
C10B 0.095(7) 0.144(10) 0.083(7) -0.027(7) 0.046(6) -0.001(7)
C11B 0.098(6) 0.052(5) 0.033(4) 0.002(4) 0.013(4) -0.025(5)
C12B 0.081(6) 0.049(5) 0.027(4) -0.005(3) 0.006(4) -0.019(4)
Mo1C 0.0267(3) 0.0256(3) 0.0238(3) -0.0001(2) 0.0068(2) -0.0040(2)
S1C 0.0216(8) 0.0274(8) 0.0247(8) 0.0003(7) 0.0058(6) 0.0010(7)
S2C 0.0303(9) 0.0287(9) 0.0316(9) 0.0006(7) 0.0111(7) -0.0020(7)
S3C 0.0400(10) 0.0288(9) 0.0277(9) -0.0008(7) 0.0025(7) -0.0039(7)
N1C 0.025(3) 0.041(3) 0.027(3) -0.002(2) 0.010(2) -0.014(2)
C1C 0.024(3) 0.025(3) 0.034(3) 0.005(3) 0.012(3) 0.003(3)
C2C 0.032(4) 0.045(5) 0.063(5) 0.028(4) 0.005(4) 0.002(3)
C3C 0.037(4) 0.062(5) 0.047(4) -0.007(4) 0.015(3) 0.008(4)
C4C 0.029(4) 0.045(4) 0.048(4) 0.009(3) 0.012(3) 0.008(3)
C5C 0.035(4) 0.025(3) 0.030(4) 0.000(3) 0.011(3) -0.013(3)
C6C 0.047(4) 0.032(4) 0.053(5) 0.007(3) 0.006(4) -0.003(3)
C7C 0.061(5) 0.047(5) 0.054(5) 0.005(4) 0.035(4) -0.010(4)
C8C 0.039(4) 0.022(3) 0.047(4) 0.000(3) 0.007(3) -0.007(3)
C9C 0.042(4) 0.034(4) 0.023(3) -0.004(3) 0.009(3) -0.007(3)
C10C 0.065(5) 0.054(5) 0.042(4) -0.009(4) 0.025(4) -0.011(4)
C11C 0.082(6) 0.061(5) 0.033(4) 0.001(4) 0.008(4) -0.021(5)
C12C 0.054(4) 0.032(4) 0.037(4) -0.012(3) 0.016(3) -0.024(3)
Mo1D 0.0247(3) 0.0257(3) 0.0257(3) -0.0027(2) 0.0073(2) -0.0039(2)
S1D 0.0220(8) 0.0233(8) 0.0283(8) -0.0010(6) 0.0066(6) 0.0009(6)
S2D 0.0314(9) 0.0292(9) 0.0399(10) -0.0085(7) 0.0156(8) -0.0067(7)
S3D 0.0334(9) 0.0336(9) 0.0288(9) 0.0006(7) 0.0104(7) 0.0002(7)
N1D 0.024(3) 0.035(3) 0.030(3) 0.001(2) 0.004(2) -0.005(2)
C1D 0.022(3) 0.038(4) 0.028(3) -0.001(3) 0.003(3) 0.009(3)
C2D 0.033(4) 0.071(5) 0.047(4) -0.005(4) 0.002(3) 0.023(4)
C3D 0.052(4) 0.034(4) 0.057(5) 0.012(3) 0.027(4) 0.016(3)
C4D 0.023(3) 0.035(4) 0.055(4) 0.004(3) 0.013(3) 0.004(3)
C5D 0.037(4) 0.024(3) 0.030(4) -0.005(3) 0.014(3) -0.012(3)
C6D 0.053(5) 0.041(5) 0.078(6) -0.019(4) 0.036(4) -0.025(4)
C7D 0.068(5) 0.031(4) 0.043(4) 0.006(3) 0.019(4) -0.002(4)
C8D 0.048(4) 0.029(4) 0.042(4) -0.009(3) 0.010(3) -0.014(3)
C9D 0.043(4) 0.050(4) 0.023(3) -0.003(3) 0.015(3) -0.008(3)
C10D 0.040(4) 0.072(5) 0.043(4) -0.003(4) 0.019(4) -0.010(4)
C11D 0.096(7) 0.078(6) 0.038(5) 0.020(4) 0.031(5) 0.024(5)
C12D 0.048(4) 0.069(5) 0.027(4) -0.012(4) 0.010(3) -0.005(4)

loop_
_atom_type_symbol
_atom_type_description
_atom_type_scat_dispersion_real
_atom_type_scat_dispersion_imag
_atom_type_scat_source
C C 0.0033 0.0016 'International Tables Vol C Tables 4.2.6.8 and 6.1.1.4'
H H 0.0000 0.0000 'International Tables Vol C Tables 4.2.6.8 and 6.1.1.4'
N N 0.0061 0.0033 'International Tables Vol C Tables 4.2.6.8 and 6.1.1.4'
S S 0.1246 0.1234 'International Tables Vol C Tables 4.2.6.8 and 6.1.1.4'
Mo Mo -1.6832 0.6857 'International Tables Vol C Tables 4.2.6.8 and 6.1.1.4'

loop_
_geom_angle_atom_site_label_1
_geom_angle_atom_site_label_2
_geom_angle_atom_site_label_3
_geom_angle
_geom_angle_site_symmetry_1
_geom_angle_site_symmetry_3
_geom_angle_publ_flag
N1A Mo1A S3A 103.89(17) . . ?
N1A Mo1A S2A 103.92(17) . . ?
S3A Mo1A S2A 115.99(6) . . ?
N1A Mo1A S1A 100.84(17) . . ?
S3A Mo1A S1A 111.20(5) . . ?
S2A Mo1A S1A 118.28(6) . . ?
C1A S1A Mo1A 117.32(18) . . ?
C5A S2A Mo1A 115.50(19) . . ?
C9A S3A Mo1A 114.7(2) . . ?
C2A C1A C3A 110.4(5) . . ?
C2A C1A C4A 112.0(6) . . ?
C3A C1A C4A 110.3(5) . . ?
C2A C1A S1A 109.6(4) . . ?
C3A C1A S1A 110.4(4) . . ?
C4A C1A S1A 104.0(4) . . ?
C7A C5A C6A 110.3(5) . . ?
C7A C5A C8A 111.1(5) . . ?
C6A C5A C8A 110.7(5) . . ?
C7A C5A S2A 108.3(4) . . ?
C6A C5A S2A 105.1(4) . . ?
C8A C5A S2A 111.2(4) . . ?
C12A C9A C10A 112.1(6) . . ?
C12A C9A C11A 110.8(5) . . ?
C10A C9A C11A 110.3(6) . . ?
C12A C9A S3A 111.4(4) . . ?
C10A C9A S3A 107.5(4) . . ?
C11A C9A S3A 104.5(4) . . ?
N1B Mo1B S3B 104.73(17) . . ?
N1B Mo1B S2B 102.83(17) . . ?
S3B Mo1B S2B 112.81(6) . . ?
N1B Mo1B S1B 101.35(17) . . ?
S3B Mo1B S1B 116.61(6) . . ?
S2B Mo1B S1B 115.95(6) . . ?
C1B S1B Mo1B 115.4(2) . . ?
C5B S2B Mo1B 113.6(2) . . ?
C9B S3B Mo1B 115.5(2) . . ?
C4B C1B C2B 112.0(5) . . ?
C4B C1B C3B 111.2(5) . . ?
C2B C1B C3B 110.7(5) . . ?
C4B C1B S1B 108.0(4) . . ?
C2B C1B S1B 110.9(4) . . ?
C3B C1B S1B 103.8(4) . . ?
C8B C5B C7B 112.6(6) . . ?
C8B C5B C6B 110.0(5) . . ?
C7B C5B C6B 110.6(5) . . ?
C8B C5B S2B 109.1(4) . . ?
C7B C5B S2B 110.6(4) . . ?
C6B C5B S2B 103.6(4) . . ?
C10B C9B C12B 109.5(6) . . ?
C10B C9B C11B 110.6(6) . . ?
C12B C9B C11B 110.7(6) . . ?
C10B C9B S3B 103.8(5) . . ?
C12B C9B S3B 112.3(4) . . ?
C11B C9B S3B 109.7(4) . . ?
N1C Mo1C S2C 102.49(16) . . ?
N1C Mo1C S3C 102.48(17) . . ?
S2C Mo1C S3C 115.30(6) . . ?
N1C Mo1C S1C 101.27(16) . . ?
S2C Mo1C S1C 115.72(5) . . ?
S3C Mo1C S1C 116.19(6) . . ?
C1C S1C Mo1C 116.01(19) . . ?
C5C S2C Mo1C 114.9(2) . . ?
C9C S3C Mo1C 114.3(2) . . ?
C3C C1C C2C 111.1(5) . . ?
C3C C1C C4C 110.7(5) . . ?
C2C C1C C4C 110.8(5) . . ?
C3C C1C S1C 108.7(4) . . ?
C2C C1C S1C 110.4(4) . . ?
C4C C1C S1C 104.9(4) . . ?
C7C C5C C6C 111.0(5) . . ?
C7C C5C C8C 109.1(5) . . ?
C6C C5C C8C 111.7(5) . . ?
C7C C5C S2C 104.8(4) . . ?
C6C C5C S2C 109.6(4) . . ?
C8C C5C S2C 110.3(4) . . ?
C10C C9C C12C 112.1(5) . . ?
C10C C9C C11C 110.2(5) . . ?
C12C C9C C11C 110.1(5) . . ?
C10C C9C S3C 109.9(4) . . ?
C12C C9C S3C 110.0(4) . . ?
C11C C9C S3C 104.2(4) . . ?
N1D Mo1D S3D 102.58(17) . . ?
N1D Mo1D S2D 103.51(16) . . ?
S3D Mo1D S2D 115.39(6) . . ?
N1D Mo1D S1D 100.90(16) . . ?
S3D Mo1D S1D 115.57(6) . . ?
S2D Mo1D S1D 115.74(6) . . ?
C1D S1D Mo1D 115.41(19) . . ?
C5D S2D Mo1D 114.11(19) . . ?
C9D S3D Mo1D 115.2(2) . . ?
C2D C1D C3D 111.5(5) . . ?
C2D C1D C4D 110.4(5) . . ?
C3D C1D C4D 111.0(5) . . ?
C2D C1D S1D 104.9(4) . . ?
C3D C1D S1D 108.3(4) . . ?
C4D C1D S1D 110.6(4) . . ?
C7D C5D C8D 111.3(5) . . ?
C7D C5D C6D 110.6(5) . . ?
C8D C5D C6D 110.8(5) . . ?
C7D C5D S2D 109.5(4) . . ?
C8D C5D S2D 110.7(4) . . ?
C6D C5D S2D 103.7(4) . . ?
C10D C9D C12D 111.1(6) . . ?
C10D C9D C11D 110.2(6) . . ?
C12D C9D C11D 110.8(6) . . ?
C10D C9D S3D 110.1(4) . . ?
C12D C9D S3D 110.7(4) . . ?
C11D C9D S3D 103.7(4) . . ?

loop_
_geom_bond_atom_site_label_1
_geom_bond_atom_site_label_2
_geom_bond_distance
_geom_bond_site_symmetry_2
_geom_bond_publ_flag
Mo1A N1A 1.624(5) . ?
Mo1A S3A 2.3050(16) . ?
Mo1A S2A 2.3095(16) . ?
Mo1A S1A 2.3242(15) . ?
S1A C1A 1.863(6) . ?
S2A C5A 1.852(6) . ?
S3A C9A 1.872(6) . ?
C1A C2A 1.500(8) . ?
C1A C3A 1.516(8) . ?
C1A C4A 1.515(8) . ?
C5A C7A 1.517(8) . ?
C5A C6A 1.526(8) . ?
C5A C8A 1.526(8) . ?
C9A C12A 1.501(8) . ?
C9A C10A 1.522(8) . ?
C9A C11A 1.528(8) . ?
Mo1B N1B 1.562(5) . ?
Mo1B S3B 2.2565(17) . ?
Mo1B S2B 2.2969(16) . ?
Mo1B S1B 2.3378(16) . ?
S1B C1B 1.872(6) . ?
S2B C5B 1.854(6) . ?
S3B C9B 1.788(6) . ?
C1B C4B 1.514(7) . ?
C1B C2B 1.521(8) . ?
C1B C3B 1.530(8) . ?
C5B C8B 1.510(8) . ?
C5B C7B 1.513(8) . ?
C5B C6B 1.532(8) . ?
C9B C10B 1.484(9) . ?
C9B C12B 1.509(8) . ?
C9B C11B 1.515(9) . ?
Mo1C N1C 1.611(5) . ?
Mo1C S2C 2.2959(15) . ?
Mo1C S3C 2.3042(16) . ?
Mo1C S1C 2.3399(15) . ?
S1C C1C 1.865(6) . ?
S2C C5C 1.851(6) . ?
S3C C9C 1.866(6) . ?
C1C C3C 1.513(8) . ?
C1C C2C 1.517(7) . ?
C1C C4C 1.524(8) . ?
C5C C7C 1.507(7) . ?
C5C C6C 1.506(8) . ?
C5C C8C 1.525(8) . ?
C9C C10C 1.516(8) . ?
C9C C12C 1.520(8) . ?
C9C C11C 1.524(8) . ?
Mo1D N1D 1.643(5) . ?
Mo1D S3D 2.3016(16) . ?
Mo1D S2D 2.3023(16) . ?
Mo1D S1D 2.3491(15) . ?
S1D C1D 1.859(5) . ?
S2D C5D 1.857(6) . ?
S3D C9D 1.878(6) . ?
C1D C2D 1.520(8) . ?
C1D C3D 1.519(8) . ?
C1D C4D 1.528(7) . ?
C5D C7D 1.501(8) . ?
C5D C8D 1.503(8) . ?
C5D C6D 1.525(8) . ?
C9D C10D 1.502(8) . ?
C9D C12D 1.504(8) . ?
C9D C11D 1.527(9) . ?

loop_
_geom_torsion_atom_site_label_1
_geom_torsion_atom_site_label_2
_geom_torsion_atom_site_label_3
_geom_torsion_atom_site_label_4
_geom_torsion
_geom_torsion_site_symmetry_1
_geom_torsion_site_symmetry_2
_geom_torsion_site_symmetry_3
_geom_torsion_site_symmetry_4
_geom_torsion_publ_flag
N1A Mo1A S1A C1A 1.7(3) . . . . ?
S3A Mo1A S1A C1A 111.3(2) . . . . ?
S2A Mo1A S1A C1A -110.7(2) . . . . ?
N1A Mo1A S2A C5A -3.8(3) . . . . ?
S3A Mo1A S2A C5A -117.1(2) . . . . ?
S1A Mo1A S2A C5A 106.9(2) . . . . ?
N1A Mo1A S3A C9A 13.2(3) . . . . ?
S2A Mo1A S3A C9A 126.6(2) . . . . ?
S1A Mo1A S3A C9A -94.4(2) . . . . ?
Mo1A S1A C1A C2A 66.5(5) . . . . ?
Mo1A S1A C1A C3A -55.3(5) . . . . ?
Mo1A S1A C1A C4A -173.6(4) . . . . ?
Mo1A S2A C5A C7A -65.4(4) . . . . ?
Mo1A S2A C5A C6A 176.7(4) . . . . ?
Mo1A S2A C5A C8A 56.9(5) . . . . ?
Mo1A S3A C9A C12A -59.6(5) . . . . ?
Mo1A S3A C9A C10A 63.5(5) . . . . ?
Mo1A S3A C9A C11A -179.3(3) . . . . ?
N1B Mo1B S1B C1B 8.9(3) . . . . ?
S3B Mo1B S1B C1B -104.0(2) . . . . ?
S2B Mo1B S1B C1B 119.4(2) . . . . ?
N1B Mo1B S2B C5B 2.0(3) . . . . ?
S3B Mo1B S2B C5B 114.3(2) . . . . ?
S1B Mo1B S2B C5B -107.5(2) . . . . ?
N1B Mo1B S3B C9B 1.7(3) . . . . ?
S2B Mo1B S3B C9B -109.4(2) . . . . ?
S1B Mo1B S3B C9B 112.7(2) . . . . ?
Mo1B S1B C1B C4B -71.9(4) . . . . ?
Mo1B S1B C1B C2B 51.2(5) . . . . ?
Mo1B S1B C1B C3B 170.1(3) . . . . ?
Mo1B S2B C5B C8B 60.3(5) . . . . ?
Mo1B S2B C5B C7B -64.1(5) . . . . ?
Mo1B S2B C5B C6B 177.4(4) . . . . ?
Mo1B S3B C9B C10B 175.4(5) . . . . ?
Mo1B S3B C9B C12B 57.1(5) . . . . ?
Mo1B S3B C9B C11B -66.4(5) . . . . ?
N1C Mo1C S1C C1C 0.1(3) . . . . ?
S2C Mo1C S1C C1C 110.0(2) . . . . ?
S3C Mo1C S1C C1C -110.0(2) . . . . ?
N1C Mo1C S2C C5C 5.5(3) . . . . ?
S3C Mo1C S2C C5C 116.0(2) . . . . ?
S1C Mo1C S2C C5C -103.7(2) . . . . ?
N1C Mo1C S3C C9C 3.0(3) . . . . ?
S2C Mo1C S3C C9C -107.5(2) . . . . ?
S1C Mo1C S3C C9C 112.3(2) . . . . ?
Mo1C S1C C1C C3C 66.1(4) . . . . ?
Mo1C S1C C1C C2C -56.0(5) . . . . ?
Mo1C S1C C1C C4C -175.5(3) . . . . ?
Mo1C S2C C5C C7C -176.1(3) . . . . ?
Mo1C S2C C5C C6C 64.7(5) . . . . ?
Mo1C S2C C5C C8C -58.8(4) . . . . ?
Mo1C S3C C9C C10C -63.4(5) . . . . ?
Mo1C S3C C9C C12C 60.5(5) . . . . ?
Mo1C S3C C9C C11C 178.5(4) . . . . ?
N1D Mo1D S1D C1D -11.0(3) . . . . ?
S3D Mo1D S1D C1D 98.7(2) . . . . ?
S2D Mo1D S1D C1D -121.9(2) . . . . ?
N1D Mo1D S2D C5D 1.1(3) . . . . ?
S3D Mo1D S2D C5D -110.1(2) . . . . ?
S1D Mo1D S2D C5D 110.5(2) . . . . ?
N1D Mo1D S3D C9D 3.4(3) . . . . ?
S2D Mo1D S3D C9D 115.2(2) . . . . ?
S1D Mo1D S3D C9D -105.3(2) . . . . ?
Mo1D S1D C1D C2D -170.8(4) . . . . ?
Mo1D S1D C1D C3D 70.0(4) . . . . ?
Mo1D S1D C1D C4D -51.8(5) . . . . ?
Mo1D S2D C5D C7D -62.6(4) . . . . ?
Mo1D S2D C5D C8D 60.5(5) . . . . ?
Mo1D S2D C5D C6D 179.4(4) . . . . ?
Mo1D S3D C9D C10D 67.3(5) . . . . ?
Mo1D S3D C9D C12D -56.0(5) . . . . ?
Mo1D S3D C9D C11D -174.8(4) . . . . ?

loop_
_cod_related_entry_id
_cod_related_entry_database
_cod_related_entry_code
1 ChemSpider 30652557
